data_4030513
loop_
_publ_author_name
'Bayi, F.'
'Pourroy, G.'
'Poix, P.'

_publ_section_title
;
 Stability domain of AxVxNi1-xO4xF2(1-x) phases (A = Ta, Nb)
;
_journal_name_full 'European Journal of Solid State and Inorganic Chemistry'
_journal_page_first 325
_journal_page_last 335
_journal_volume 30
_journal_year 1993
_chemical_formula_sum 'F0.2 Nb0.9 Ni0.1 O3.6 V0.9'
_chemical_formula_weight 196.73
_space_group_IT_number 136
_symmetry_cell_setting tetragonal
_symmetry_Int_Tables_number 136
_symmetry_space_group_name_Hall '-P 4n 2n'
_symmetry_space_group_name_H-M 'P 42/m n m'
_cell_angle_alpha 90
_cell_angle_beta 90
_cell_angle_gamma 90
_cell_formula_units_Z 1
_cell_length_a 4.6784(2)
_cell_length_b 4.6784(2)
_cell_length_c 3.0351(2)
_cell_volume 66.431(6)
_diffrn_ambient_temperature 293
_diffrn_radiation_probe x-ray
_diffrn_radiation_type CoK\a
_diffrn_radiation_wavelength 1.78897
_exptl_crystal_density_diffrn 4.918
_pd_proc_ls_prof_R_factor 0.255
_pd_proc_ls_prof_wR_expected 0.1849
_pd_proc_ls_prof_wR_factor 0.205
_refine_ls_number_reflns 15
_refine_ls_R_I_factor 0.0176
_cod_data_source_file EJSSIC-1993-30-325-335.cif
_cod_data_source_block AxVx
_cod_original_cell_volume 66.431(7)
_cod_database_code 4030513

loop_
_symmetry_equiv_pos_site_id
_symmetry_equiv_pos_as_xyz
1 x,y,z
2 1/2-y,1/2+x,1/2+z
3 -x,-y,z
4 1/2+y,1/2-x,1/2+z
5 1/2+x,1/2-y,1/2-z
6 y,x,-z
7 1/2-x,1/2+y,1/2-z
8 -y,-x,-z
9 -x,-y,-z
10 1/2+y,1/2-x,1/2-z
11 x,y,-z
12 1/2-y,1/2+x,1/2-z
13 1/2-x,1/2+y,1/2+z
14 -y,-x,z
15 1/2+x,1/2-y,1/2+z
16 y,x,z

loop_
_atom_site_label
_atom_site_type_symbol
_atom_site_thermal_displace_type
_atom_site_fract_x
_atom_site_fract_y
_atom_site_fract_z
_atom_site_occupancy
_atom_site_U_iso_or_equiv
Ni Ni Uiso 0.00000 0.00000 0.00000 0.050 0.0071(9)
F F Uiso 0.3007(7) 0.3007(7) 0.00000 0.050 0.0151(19)
Nb Nb Uiso 0.00000 0.00000 0.00000 0.450 0.0071(9)
V V Uiso 0.00000 0.00000 0.00000 0.450 0.0071(9)
O O Uiso 0.3007(7) 0.3007(7) 0.00000 0.900 0.0151(19)

loop_
_atom_type_symbol
_atom_type_description
_atom_type_scat_dispersion_real
_atom_type_scat_dispersion_imag
_atom_type_scat_source
Nb Nb 0.0644 3.2182 'S.Brennan & P.L.Cowan (1992).Rev.Sci.Instr.,63,650'
O O 0.0635 0.0442 'S.Brennan & P.L.Cowan (1992).Rev.Sci.Instr.,63,650'
V V -0.4612 2.6826 'S.Brennan & P.L.Cowan (1992).Rev.Sci.Instr.,63,650'

loop_
_geom_angle_atom_site_label_1
_geom_angle_atom_site_label_2
_geom_angle_atom_site_label_3
_geom_angle
_geom_angle_site_symmetry_1
_geom_angle_site_symmetry_3
_geom_angle_publ_flag
F Ni F 90.00(11) . 2_544 yes
F Ni F 90.00(11) . 2_545 yes
F Ni F 180.00 . 3_555 yes
F Ni F 90.00(11) . 4_454 yes
F Ni F 90.00(11) . 4_455 yes
F Ni F 98.02(10) 2_544 2_545 yes
F Ni F 90.00(11) 2_544 3_555 yes
F Ni F 81.98(10) 2_544 4_454 yes
F Ni F 180.00 2_544 4_455 yes
F Ni F 90.00(11) 2_545 3_555 yes
F Ni F 180.00 2_545 4_454 yes
F Ni F 81.98(10) 2_545 4_455 yes
F Ni F 90.00(11) 3_555 4_454 yes
F Ni F 90.00(11) 3_555 4_455 yes
F Ni F 98.02(10) 4_454 4_455 yes
Ni F Ni 130.99(7) . 2_554 yes
Ni F Ni 130.99(7) . 2_555 yes
Ni F Ni 98.02(14) 2_554 2_555 yes

loop_
_geom_bond_atom_site_label_1
_geom_bond_atom_site_label_2
_geom_bond_distance
_geom_bond_site_symmetry_2
_geom_bond_publ_flag
Nb O 1.990(3) . yes
Ni F 2.010(2) 2_544 yes
Ni F 2.010(2) 2_545 yes
Ni F 1.990(3) . yes
Ni F 2.010(2) 4_454 yes
Ni F 2.010(2) 4_455 yes
Ni F 1.990(3) 3_555 yes
V O 1.990(3) . yes
